data_4514073
loop_
_publ_author_name
'Du, Cong'
'Li, Peng-Xiang'
'Zhu, Xinju'
'Han, Jiao-Na'
'Niu, Jun-Long'
'Song, Mao-Ping'

_publ_section_title
;
 Cobalt-Catalyzed Oxidative C-H/N-H Cross-Coupling: Selective and Facile
 Access to Triarylamines
;
_journal_name_full 'ACS Catalysis'
_journal_paper_doi 10.1021/acscatal.7b00262
_journal_year 2017
_chemical_formula_moiety 'C38 H27 N5 O2'
_chemical_formula_sum 'C38 H27 N5 O2'
_chemical_formula_weight 585.64
_space_group_crystal_system orthorhombic
_space_group_IT_number 60
_space_group_name_Hall '-P 2n 2ab'
_space_group_name_H-M_alt 'P b c n'
_symmetry_space_group_name_Hall '-P 2n 2ab'
_symmetry_space_group_name_H-M 'P b c n'
_atom_sites_solution_hydrogens mixed
_atom_sites_solution_primary direct
_audit_creation_date 2016-08-29
_audit_creation_method
;
Olex2 1.2
(compiled 2016.02.19 svn.r3266 for OlexSys, GUI svn.r5155)
;
_cell_angle_alpha 90
_cell_angle_beta 90
_cell_angle_gamma 90
_cell_formula_units_Z 4
_cell_length_a 17.1283(11)
_cell_length_b 9.2992(4)
_cell_length_c 18.9173(5)
_cell_measurement_reflns_used 2679
_cell_measurement_temperature 293(2)
_cell_measurement_theta_max 70.6700
_cell_measurement_theta_min 4.6660
_cell_volume 3013.1(2)
_computing_cell_refinement
;
CrysAlisPro, Agilent Technologies,
Version 1.171.37.35 (release 13-08-2014 CrysAlis171 .NET)
(compiled Aug 13 2014,18:06:01)
;
_computing_data_collection
;
CrysAlisPro, Agilent Technologies,
Version 1.171.37.35 (release 13-08-2014 CrysAlis171 .NET)
(compiled Aug 13 2014,18:06:01)
;
_computing_data_reduction
;
CrysAlisPro, Agilent Technologies,
Version 1.171.37.35 (release 13-08-2014 CrysAlis171 .NET)
(compiled Aug 13 2014,18:06:01)
;
_computing_molecular_graphics 'Olex2 (Dolomanov et al., 2009)'
_computing_publication_material 'Olex2 (Dolomanov et al., 2009)'
_computing_structure_refinement 'ShelXL (Sheldrick, 2015)'
_computing_structure_solution 'ShelXS (Sheldrick, 2008)'
_diffrn_ambient_temperature 293(2)
_diffrn_detector 'CCD plate'
_diffrn_detector_area_resol_mean 16.2312
_diffrn_detector_type Eos
_diffrn_measured_fraction_theta_full 0.999
_diffrn_measured_fraction_theta_max 0.999
_diffrn_measurement_details
;
#__ type_ start__ end____ width___ exp.time_
  1 omega  -72.00  -28.00   1.0000    1.0000
omega____ theta____ kappa____ phi______ frames
    -      -33.5000  -57.0000   30.0000 44

#__ type_ start__ end____ width___ exp.time_
  2 omega  -48.00  -16.00   1.0000    1.0000
omega____ theta____ kappa____ phi______ frames
    -      -33.5000   57.0000 -120.0000 32

#__ type_ start__ end____ width___ exp.time_
  3 omega   82.00  110.00   1.0000    1.0000
omega____ theta____ kappa____ phi______ frames
    -       36.4734  178.0000  -60.0000 28

#__ type_ start__ end____ width___ exp.time_
  4 omega   61.00   92.00   1.0000    1.0000
omega____ theta____ kappa____ phi______ frames
    -       36.4734  178.0000 -120.0000 31

#__ type_ start__ end____ width___ exp.time_
  5 omega  -32.00   34.00   1.0000    1.0000
omega____ theta____ kappa____ phi______ frames
    -       36.4734  -57.0000  -60.0000 66

#__ type_ start__ end____ width___ exp.time_
  6 omega   69.00   95.00   1.0000    1.0000
omega____ theta____ kappa____ phi______ frames
    -       36.4734  178.0000  120.0000 26

#__ type_ start__ end____ width___ exp.time_
  7 omega   14.00   69.00   1.0000    1.0000
omega____ theta____ kappa____ phi______ frames
    -       36.4734  -99.0000   60.0000 55

#__ type_ start__ end____ width___ exp.time_
  8 omega   41.00  105.00   1.0000    4.5000
omega____ theta____ kappa____ phi______ frames
    -      108.0000  -94.0000 -180.0000 64

#__ type_ start__ end____ width___ exp.time_
  9 omega  100.00  163.00   1.0000    4.5000
omega____ theta____ kappa____ phi______ frames
    -      108.0000  111.0000   30.0000 63

#__ type_ start__ end____ width___ exp.time_
 10 omega   37.00   73.00   1.0000    4.5000
omega____ theta____ kappa____ phi______ frames
    -      108.0000  -30.0000    0.0000 36

#__ type_ start__ end____ width___ exp.time_
 11 omega   59.00  125.00   1.0000    4.5000
omega____ theta____ kappa____ phi______ frames
    -      108.0000  -61.0000 -150.0000 66

#__ type_ start__ end____ width___ exp.time_
 12 omega   41.00   84.00   1.0000    4.5000
omega____ theta____ kappa____ phi______ frames
    -      108.0000  -30.0000  -90.0000 43

#__ type_ start__ end____ width___ exp.time_
 13 omega   95.00  158.00   1.0000    4.5000
omega____ theta____ kappa____ phi______ frames
    -      108.0000   77.0000  -90.0000 63
;
_diffrn_measurement_device 'four-circle diffractometer'
_diffrn_measurement_device_type 'Xcalibur, Eos, Gemini'
_diffrn_measurement_method '\w scans'
_diffrn_orient_matrix_UB_11 -0.0842038000
_diffrn_orient_matrix_UB_12 -0.0385595000
_diffrn_orient_matrix_UB_13 -0.0216901000
_diffrn_orient_matrix_UB_21 0.0252013000
_diffrn_orient_matrix_UB_22 -0.1569279000
_diffrn_orient_matrix_UB_23 -0.0126891000
_diffrn_orient_matrix_UB_31 -0.0194027000
_diffrn_orient_matrix_UB_32 -0.0363864000
_diffrn_orient_matrix_UB_33 0.0774379000
_diffrn_radiation_monochromator graphite
_diffrn_radiation_probe x-ray
_diffrn_radiation_type CuK\a
_diffrn_radiation_wavelength 1.54184
_diffrn_reflns_av_R_equivalents 0.0224
_diffrn_reflns_av_unetI/netI 0.0208
_diffrn_reflns_Laue_measured_fraction_full 0.999
_diffrn_reflns_Laue_measured_fraction_max 0.999
_diffrn_reflns_limit_h_max 17
_diffrn_reflns_limit_h_min -20
_diffrn_reflns_limit_k_max 11
_diffrn_reflns_limit_k_min -11
_diffrn_reflns_limit_l_max 22
_diffrn_reflns_limit_l_min -13
_diffrn_reflns_number 7147
_diffrn_reflns_point_group_measured_fraction_full 0.999
_diffrn_reflns_point_group_measured_fraction_max 0.999
_diffrn_reflns_theta_full 67.098
_diffrn_reflns_theta_max 67.098
_diffrn_reflns_theta_min 4.675
_diffrn_source 'Enhance (Cu) X-ray Source'
_exptl_absorpt_coefficient_mu 0.651
_exptl_absorpt_correction_T_max 1.00000
_exptl_absorpt_correction_T_min 0.96801
_exptl_absorpt_correction_type multi-scan
_exptl_absorpt_process_details
;
CrysAlisPro, Agilent Technologies,
Version 1.171.37.35 (release 13-08-2014 CrysAlis171 .NET)
(compiled Aug 13 2014,18:06:01)
Empirical absorption correction using spherical harmonics,
 implemented in SCALE3 ABSPACK scaling algorithm.
;
_exptl_crystal_colour colourless
_exptl_crystal_colour_primary colourless
_exptl_crystal_density_diffrn 1.291
_exptl_crystal_description prism
_exptl_crystal_F_000 1224
_exptl_crystal_size_max 0.25
_exptl_crystal_size_mid 0.19
_exptl_crystal_size_min 0.15
_refine_diff_density_max 0.155
_refine_diff_density_min -0.147
_refine_diff_density_rms 0.028
_refine_ls_extinction_coef 0.00115(12)
_refine_ls_extinction_expression Fc^*^=kFc[1+0.001xFc^2^\l^3^/sin(2\q)]^-1/4^
_refine_ls_extinction_method 'SHELXL-2014/7 (Sheldrick 2014'
_refine_ls_goodness_of_fit_ref 1.037
_refine_ls_hydrogen_treatment mixed
_refine_ls_matrix_type full
_refine_ls_number_parameters 210
_refine_ls_number_reflns 2694
_refine_ls_number_restraints 0
_refine_ls_restrained_S_all 1.037
_refine_ls_R_factor_all 0.0494
_refine_ls_R_factor_gt 0.0400
_refine_ls_shift/su_max 0.001
_refine_ls_shift/su_mean 0.000
_refine_ls_structure_factor_coef Fsqd
_refine_ls_weighting_details 'w=1/[\s^2^(Fo^2^)+(0.0525P)^2^+0.5599P] where P=(Fo^2^+2Fc^2^)/3'
_refine_ls_weighting_scheme calc
_refine_ls_wR_factor_gt 0.1056
_refine_ls_wR_factor_ref 0.1147
_reflns_Friedel_coverage 0.000
_reflns_number_gt 2219
_reflns_number_total 2694
_reflns_threshold_expression 'I > 2\s(I)'
_cod_data_source_file cs7b00262_si_002.cif
_cod_data_source_block 201608111
_cod_database_code 4514073
_chemical_oxdiff_formula 'C11 H10 N O'
_shelx_space_group_comment
;
The symmetry employed for this shelxl refinement is uniquely defined
by the following loop, which should always be used as a source of
symmetry information in preference to the above space-group names.
They are only intended as comments.
;
_reflns_odcompleteness_completeness 99.93
_reflns_odcompleteness_iscentric 1
_reflns_odcompleteness_theta 66.97
_olex2_refinement_description
;
1. Fixed Uiso
 At 1.2 times of:
  All C(H) groups
2.a Aromatic/amide H refined with riding coordinates:
 C1(H1), C2(H2), C3(H3), C7(H7), C8(H8), C9(H9), C12(H12), C13(H13), C14(H14),
 C15(H15), C18(H18), C19(H19), C20(H20)
;
_shelx_shelxl_version_number 2014/7
_olex2_submission_special_instructions 'No special instructions were received'

loop_
_space_group_symop_operation_xyz
'x, y, z'
'-x+1/2, -y+1/2, z+1/2'
'x+1/2, -y+1/2, -z'
'-x, y, -z+1/2'
'-x, -y, -z'
'x-1/2, y-1/2, -z-1/2'
'-x-1/2, y-1/2, z'
'x, -y, z-1/2'

loop_
_atom_site_label
_atom_site_type_symbol
_atom_site_fract_x
_atom_site_fract_y
_atom_site_fract_z
_atom_site_U_iso_or_equiv
_atom_site_adp_type
_atom_site_occupancy
_atom_site_site_symmetry_order
_atom_site_calc_flag
_atom_site_refinement_flags_posn
_atom_site_refinement_flags_adp
_atom_site_refinement_flags_occupancy
C1 C 0.70008(10) 0.0238(3) 0.41857(11) 0.0762(6) Uani 1 1 d . . .
H1 H 0.7231 -0.0458 0.3901 0.091 Uiso 1 1 calc R . .
C2 C 0.74809(13) 0.1049(3) 0.46283(13) 0.0922(8) Uani 1 1 d . . .
H2 H 0.8018 0.0901 0.4632 0.111 Uiso 1 1 calc R . .
C3 C 0.71522(15) 0.2055(3) 0.50534(12) 0.0906(8) Uani 1 1 d . . .
H3 H 0.7465 0.2604 0.5352 0.109 Uiso 1 1 calc R . .
C4 C 0.63330(13) 0.2272(2) 0.50436(9) 0.0720(6) Uani 1 1 d . . .
C5 C 0.59019(10) 0.14147(19) 0.45697(8) 0.0558(4) Uani 1 1 d . . .
C6 C 0.50748(10) 0.15973(19) 0.45198(7) 0.0534(4) Uani 1 1 d . . .
C7 C 0.47004(14) 0.2565(2) 0.49467(9) 0.0715(5) Uani 1 1 d . . .
H7 H 0.4161 0.2676 0.4921 0.086 Uiso 1 1 calc R . .
C8 C 0.51449(19) 0.3394(3) 0.54271(11) 0.0906(7) Uani 1 1 d . . .
H8 H 0.4889 0.4049 0.5718 0.109 Uiso 1 1 calc R . .
C9 C 0.59294(18) 0.3266(3) 0.54778(11) 0.0924(8) Uani 1 1 d . . .
H9 H 0.6204 0.3831 0.5798 0.111 Uiso 1 1 calc R . .
C10 C 0.39800(8) 0.0784(2) 0.37581(8) 0.0528(4) Uani 1 1 d . . .
C11 C 0.37968(8) -0.02839(18) 0.31876(8) 0.0463(4) Uani 1 1 d . . .
C12 C 0.30740(9) -0.0971(2) 0.32327(10) 0.0670(5) Uani 1 1 d . . .
H12 H 0.2723 -0.0685 0.3580 0.080 Uiso 1 1 calc R . .
C13 C 0.28674(11) -0.2055(2) 0.27783(12) 0.0772(6) Uani 1 1 d . . .
H13 H 0.2387 -0.2512 0.2823 0.093 Uiso 1 1 calc R . .
C14 C 0.33791(12) -0.24580(19) 0.22558(12) 0.0703(5) Uani 1 1 d . . .
H14 H 0.3250 -0.3210 0.1953 0.084 Uiso 1 1 calc R . .
C15 C 0.40831(10) -0.17559(16) 0.21758(9) 0.0542(4) Uani 1 1 d . . .
H15 H 0.4418 -0.2023 0.1812 0.065 Uiso 1 1 calc R . .
C16 C 0.42964(8) -0.06537(14) 0.26320(7) 0.0395(3) Uani 1 1 d . . .
C17 C 0.5000 0.1649(2) 0.2500 0.0404(4) Uani 1 2 d S T P
C18 C 0.43420(10) 0.24004(17) 0.22854(9) 0.0547(4) Uani 1 1 d . . .
H18 H 0.3900 0.1907 0.2135 0.066 Uiso 1 1 calc R . .
C19 C 0.43462(13) 0.3879(2) 0.22966(14) 0.0864(7) Uani 1 1 d . . .
H19 H 0.3900 0.4380 0.2165 0.104 Uiso 1 1 calc R . .
C20 C 0.5000 0.4626(3) 0.2500 0.1053(13) Uani 1 2 d S T P
H20 H 0.5000 0.5626 0.2500 0.126 Uiso 1 2 calc RS T P
N1 N 0.62386(8) 0.04060(17) 0.41494(8) 0.0600(4) Uani 1 1 d . . .
N2 N 0.47120(8) 0.07105(15) 0.40216(7) 0.0505(3) Uani 1 1 d . . .
H2A H 0.5040(11) 0.011(2) 0.3828(11) 0.072(6) Uiso 1 1 d . . .
N3 N 0.5000 0.01177(17) 0.2500 0.0385(4) Uani 1 2 d S T P
O1 O 0.34832(8) 0.1596(2) 0.39839(7) 0.0878(5) Uani 1 1 d . . .

loop_
_atom_site_aniso_label
_atom_site_aniso_U_11
_atom_site_aniso_U_22
_atom_site_aniso_U_33
_atom_site_aniso_U_23
_atom_site_aniso_U_13
_atom_site_aniso_U_12
C1 0.0503(9) 0.1015(16) 0.0769(12) 0.0099(12) -0.0149(9) -0.0075(10)
C2 0.0621(12) 0.127(2) 0.0874(15) 0.0241(16) -0.0277(12) -0.0293(13)
C3 0.0930(16) 0.1057(18) 0.0730(13) 0.0225(13) -0.0387(12) -0.0499(15)
C4 0.0956(15) 0.0700(12) 0.0502(9) 0.0133(9) -0.0225(10) -0.0292(11)
C5 0.0660(10) 0.0601(10) 0.0413(8) 0.0114(7) -0.0122(7) -0.0152(8)
C6 0.0652(10) 0.0571(9) 0.0381(7) 0.0043(7) -0.0045(7) -0.0020(8)
C7 0.0948(14) 0.0691(12) 0.0504(9) -0.0036(9) -0.0007(9) 0.0095(10)
C8 0.147(2) 0.0700(13) 0.0546(11) -0.0093(10) -0.0074(13) 0.0039(15)
C9 0.144(2) 0.0718(14) 0.0609(12) -0.0011(10) -0.0309(14) -0.0286(15)
C10 0.0387(7) 0.0776(11) 0.0420(7) 0.0048(8) 0.0062(6) 0.0065(8)
C11 0.0314(7) 0.0625(9) 0.0451(7) 0.0127(7) -0.0014(6) 0.0006(6)
C12 0.0355(8) 0.1004(15) 0.0651(10) 0.0254(10) 0.0009(7) -0.0077(9)
C13 0.0462(10) 0.0885(14) 0.0971(15) 0.0280(12) -0.0196(10) -0.0283(10)
C14 0.0663(11) 0.0518(10) 0.0928(14) 0.0090(9) -0.0275(11) -0.0183(8)
C15 0.0567(9) 0.0423(8) 0.0637(9) 0.0007(7) -0.0074(8) -0.0048(7)
C16 0.0333(7) 0.0386(7) 0.0467(7) 0.0073(6) -0.0026(5) -0.0023(5)
C17 0.0441(10) 0.0339(9) 0.0431(10) 0.000 0.0091(8) 0.000
C18 0.0507(9) 0.0442(8) 0.0691(10) 0.0009(7) 0.0007(8) 0.0065(7)
C19 0.0844(14) 0.0452(10) 0.130(2) 0.0058(11) -0.0106(14) 0.0186(10)
C20 0.110(3) 0.0326(13) 0.173(4) 0.000 -0.020(3) 0.000
N1 0.0486(7) 0.0751(10) 0.0565(8) 0.0044(7) -0.0108(6) -0.0054(7)
N2 0.0449(7) 0.0638(8) 0.0428(7) -0.0029(6) -0.0022(5) 0.0045(6)
N3 0.0333(8) 0.0331(8) 0.0490(9) 0.000 0.0092(7) 0.000
O1 0.0575(8) 0.1362(14) 0.0696(8) -0.0238(9) 0.0051(6) 0.0371(8)

loop_
_atom_type_symbol
_atom_type_description
_atom_type_scat_dispersion_real
_atom_type_scat_dispersion_imag
_atom_type_scat_source
C C 0.0181 0.0091 'International Tables Vol C Tables 4.2.6.8 and 6.1.1.4'
H H 0.0000 0.0000 'International Tables Vol C Tables 4.2.6.8 and 6.1.1.4'
N N 0.0311 0.0180 'International Tables Vol C Tables 4.2.6.8 and 6.1.1.4'
O O 0.0492 0.0322 'International Tables Vol C Tables 4.2.6.8 and 6.1.1.4'

loop_
_geom_angle_atom_site_label_1
_geom_angle_atom_site_label_2
_geom_angle_atom_site_label_3
_geom_angle
_geom_angle_site_symmetry_1
_geom_angle_site_symmetry_3
C2 C1 H1 118.2 . .
N1 C1 H1 118.2 . .
N1 C1 C2 123.5(2) . .
C1 C2 H2 120.5 . .
C3 C2 C1 118.9(2) . .
C3 C2 H2 120.5 . .
C2 C3 H3 120.0 . .
C2 C3 C4 120.1(2) . .
C4 C3 H3 120.0 . .
C5 C4 C3 116.5(2) . .
C5 C4 C9 118.8(2) . .
C9 C4 C3 124.6(2) . .
C4 C5 C6 119.61(18) . .
N1 C5 C4 122.74(18) . .
N1 C5 C6 117.65(14) . .
C7 C6 C5 120.23(17) . .
C7 C6 N2 125.26(17) . .
N2 C6 C5 114.51(15) . .
C6 C7 H7 120.5 . .
C6 C7 C8 119.0(2) . .
C8 C7 H7 120.5 . .
C7 C8 H8 118.9 . .
C9 C8 C7 122.2(2) . .
C9 C8 H8 118.9 . .
C4 C9 H9 120.0 . .
C8 C9 C4 120.1(2) . .
C8 C9 H9 120.0 . .
N2 C10 C11 115.22(14) . .
O1 C10 C11 121.18(14) . .
O1 C10 N2 123.50(17) . .
C12 C11 C10 116.40(15) . .
C12 C11 C16 118.45(16) . .
C16 C11 C10 125.13(13) . .
C11 C12 H12 119.1 . .
C13 C12 C11 121.80(18) . .
C13 C12 H12 119.1 . .
C12 C13 H13 120.4 . .
C12 C13 C14 119.15(16) . .
C14 C13 H13 120.4 . .
C13 C14 H14 119.7 . .
C13 C14 C15 120.51(18) . .
C15 C14 H14 119.7 . .
C14 C15 H15 119.6 . .
C14 C15 C16 120.74(17) . .
C16 C15 H15 119.6 . .
C11 C16 N3 121.72(12) . .
C15 C16 C11 119.17(14) . .
C15 C16 N3 119.03(13) . .
C18 C17 C18 119.5(2) . 4_655
C18 C17 N3 120.27(10) . .
C18 C17 N3 120.27(10) 4_655 .
C17 C18 H18 120.2 . .
C19 C18 C17 119.69(18) . .
C19 C18 H18 120.2 . .
C18 C19 H19 119.5 . .
C20 C19 C18 121.0(2) . .
C20 C19 H19 119.5 . .
C19 C20 C19 119.2(3) . 4_655
C19 C20 H20 120.4 4_655 .
C19 C20 H20 120.4 . .
C1 N1 C5 118.18(17) . .
C6 N2 H2A 111.9(13) . .
C10 N2 C6 129.14(15) . .
C10 N2 H2A 118.4(13) . .
C16 N3 C16 119.53(15) 4_655 .
C17 N3 C16 120.24(8) . .
C17 N3 C16 120.24(8) . 4_655

loop_
_geom_bond_atom_site_label_1
_geom_bond_atom_site_label_2
_geom_bond_distance
_geom_bond_site_symmetry_2
C1 H1 0.9300 .
C1 C2 1.395(3) .
C1 N1 1.317(2) .
C2 H2 0.9300 .
C2 C3 1.356(4) .
C3 H3 0.9300 .
C3 C4 1.418(3) .
C4 C5 1.409(2) .
C4 C9 1.417(3) .
C5 C6 1.430(2) .
C5 N1 1.358(2) .
C6 C7 1.369(3) .
C6 N2 1.398(2) .
C7 H7 0.9300 .
C7 C8 1.414(3) .
C8 H8 0.9300 .
C8 C9 1.353(3) .
C9 H9 0.9300 .
C10 C11 1.500(2) .
C10 N2 1.3510(19) .
C10 O1 1.215(2) .
C11 C12 1.396(2) .
C11 C16 1.398(2) .
C12 H12 0.9300 .
C12 C13 1.372(3) .
C13 H13 0.9300 .
C13 C14 1.373(3) .
C14 H14 0.9300 .
C14 C15 1.380(2) .
C15 H15 0.9300 .
C15 C16 1.389(2) .
C16 N3 1.4245(15) .
C17 C18 1.3871(19) 4_655
C17 C18 1.3870(19) .
C17 N3 1.424(2) .
C18 H18 0.9300 .
C18 C19 1.375(2) .
C19 H19 0.9300 .
C19 C20 1.373(3) .
C20 C19 1.373(3) 4_655
C20 H20 0.9300 .
N2 H2A 0.87(2) .
N3 C16 1.4245(15) 4_655

loop_
_geom_hbond_atom_site_label_D
_geom_hbond_atom_site_label_H
_geom_hbond_atom_site_label_A
_geom_hbond_distance_DH
_geom_hbond_distance_HA
_geom_hbond_distance_DA
_geom_hbond_angle_DHA
N2 H2A N1 0.87(2) 2.158(19) 2.6411(19) 114.5(16)
N2 H2A N3 0.87(2) 2.51(2) 2.9720(13) 113.6(16)

loop_
_geom_torsion_atom_site_label_1
_geom_torsion_atom_site_label_2
_geom_torsion_atom_site_label_3
_geom_torsion_atom_site_label_4
_geom_torsion
_geom_torsion_site_symmetry_1
_geom_torsion_site_symmetry_4
C1 C2 C3 C4 0.0(3) . .
C2 C1 N1 C5 -0.5(3) . .
C2 C3 C4 C5 -1.0(3) . .
C2 C3 C4 C9 178.3(2) . .
C3 C4 C5 C6 -178.61(16) . .
C3 C4 C5 N1 1.3(3) . .
C3 C4 C9 C8 179.9(2) . .
C4 C5 C6 C7 -2.2(2) . .
C4 C5 C6 N2 178.68(14) . .
C4 C5 N1 C1 -0.6(3) . .
C5 C4 C9 C8 -0.9(3) . .
C5 C6 C7 C8 1.0(3) . .
C5 C6 N2 C10 -167.13(16) . .
C6 C5 N1 C1 179.33(16) . .
C6 C7 C8 C9 0.2(3) . .
C7 C6 N2 C10 13.8(3) . .
C7 C8 C9 C4 -0.3(3) . .
C9 C4 C5 C6 2.1(2) . .
C9 C4 C5 N1 -178.03(17) . .
C10 C11 C12 C13 -174.34(16) . .
C10 C11 C16 C15 174.15(14) . .
C10 C11 C16 N3 -9.1(2) . .
C11 C10 N2 C6 175.77(14) . .
C11 C12 C13 C14 -1.3(3) . .
C11 C16 N3 C16 134.02(14) . 4_655
C11 C16 N3 C17 -45.98(14) . .
C12 C11 C16 C15 -4.5(2) . .
C12 C11 C16 N3 172.28(13) . .
C12 C13 C14 C15 -1.8(3) . .
C13 C14 C15 C16 1.6(3) . .
C14 C15 C16 C11 1.6(2) . .
C14 C15 C16 N3 -175.27(14) . .
C15 C16 N3 C16 -49.20(11) . 4_655
C15 C16 N3 C17 130.80(11) . .
C16 C11 C12 C13 4.4(3) . .
C17 C18 C19 C20 1.7(3) . .
C18 C17 C18 C19 -0.84(16) 4_655 .
C18 C17 N3 C16 -31.52(10) 4_655 4_655
C18 C17 N3 C16 -31.52(10) . .
C18 C17 N3 C16 148.48(10) 4_655 .
C18 C17 N3 C16 148.48(10) . 4_655
C18 C19 C20 C19 -0.86(16) . 4_655
N1 C1 C2 C3 0.8(4) . .
N1 C5 C6 C7 177.90(16) . .
N1 C5 C6 N2 -1.2(2) . .
N2 C6 C7 C8 -179.91(17) . .
N2 C10 C11 C12 136.51(16) . .
N2 C10 C11 C16 -42.2(2) . .
N3 C17 C18 C19 179.16(16) . .
O1 C10 C11 C12 -39.8(2) . .
O1 C10 C11 C16 141.53(17) . .
O1 C10 N2 C6 -8.0(3) . .
